data_8100942
loop_
_publ_author_name
'Zheng, Yue-Qing'
'Pan, Ai-Ya'
'Lin, Jian-Li'

_publ_section_title
;
Crystal structure of zinc suberate, C~8~H~12~O~4~Zn
;
_journal_issue 2
_journal_name_full 'Zeitschrift f\"ur Kristallographie - New Crystal Structures'
_journal_page_first 267
_journal_page_last 268
_journal_volume 216
_journal_year 2001
_chemical_formula_sum 'C8 H12 O4 Zn'
_chemical_formula_weight 237.55
_chemical_name_common 'Zn(C8 H12 O4)'
_space_group_IT_number 13
_symmetry_cell_setting monoclinic
_symmetry_space_group_name_Hall '-P 2yc'
_symmetry_space_group_name_H-M 'P 1 2/c 1'
_cell_angle_alpha 90.00
_cell_angle_beta 93.1320(10)
_cell_angle_gamma 90.00
_cell_formula_units_Z 4
_cell_length_a 21.242(2)
_cell_length_b 4.7550(10)
_cell_length_c 9.3660(10)
_cell_measurement_temperature 293(2)
_cell_volume 944.6(2)
_diffrn_ambient_temperature 293(2)
_exptl_crystal_density_diffrn 1.670
_cod_original_sg_symbol_H-M 'P 2/c'
_cod_database_code 8100942

loop_
_symmetry_equiv_pos_as_xyz
'x, y, z'
'-x, y, -z+1/2'
'-x, -y, -z'
'x, -y, z-1/2'

loop_
_atom_site_label
_atom_site_type_symbol
_atom_site_fract_x
_atom_site_fract_y
_atom_site_fract_z
_atom_site_U_iso_or_equiv
_atom_site_adp_type
_atom_site_occupancy
_atom_site_calc_flag
_atom_site_refinement_flags
_atom_site_disorder_assembly
_atom_site_disorder_group
Zn Zn 0.73993(2) 0.53454(10) 0.18452(5) 0.02581(19) Uani 1 d . . .
O1 O 0.76233(15) 0.5126(7) -0.0156(3) 0.0344(8) Uani 1 d . . .
O2 O 0.81631(14) 0.5844(7) -0.2048(3) 0.0339(8) Uani 1 d . . .
O3 O 0.71849(14) 0.9335(6) 0.1993(4) 0.0347(8) Uani 1 d . . .
O4 O 0.66471(14) 1.3211(6) 0.2252(4) 0.0332(8) Uani 1 d . . .
C1 C 0.8100(2) 0.6066(9) -0.0723(4) 0.0284(10) Uani 1 d . . .
C2 C 0.8618(2) 0.7465(13) 0.0169(5) 0.0465(14) Uani 1 d . . .
C3 C 0.9185(2) 0.8385(14) -0.0605(5) 0.0506(15) Uani 1 d . . .
C4 C 0.9708(2) 0.9576(14) 0.0400(6) 0.0530(15) Uani 1 d . . .
C5 C 0.67185(19) 1.0592(9) 0.2455(5) 0.0260(9) Uani 1 d . . .
C6 C 0.6237(2) 0.9041(9) 0.3265(5) 0.0331(11) Uani 1 d . . .
C7 C 0.5745(2) 1.0861(10) 0.3937(5) 0.0331(11) Uani 1 d . . .
C8 C 0.5250(2) 0.9103(10) 0.4660(5) 0.0357(11) Uani 1 d . . .
H2A H 0.8376 0.9118 0.0582 0.050 Uiso 1 d . . .
H2B H 0.8664 0.6026 0.0908 0.050 Uiso 1 d . . .
H3A H 0.9333 0.6738 -0.1213 0.050 Uiso 1 d . . .
H3B H 0.9051 0.9845 -0.1350 0.050 Uiso 1 d . . .
H4A H 0.9879 0.7695 0.0984 0.050 Uiso 1 d . . .
H4B H 0.9615 1.1225 0.1115 0.050 Uiso 1 d . . .
H6A H 0.6017 0.7617 0.2553 0.050 Uiso 1 d . . .
H6B H 0.6486 0.7760 0.4001 0.050 Uiso 1 d . . .
H7A H 0.5992 1.1935 0.4796 0.050 Uiso 1 d . . .
H7B H 0.5589 1.2321 0.3230 0.050 Uiso 1 d . . .
H8A H 0.5476 0.8352 0.5458 0.050 Uiso 1 d . . .
H8B H 0.4999 0.7845 0.3739 0.050 Uiso 1 d . . .

loop_
_atom_site_aniso_label
_atom_site_aniso_U_11
_atom_site_aniso_U_22
_atom_site_aniso_U_33
_atom_site_aniso_U_23
_atom_site_aniso_U_13
_atom_site_aniso_U_12
Zn 0.0240(3) 0.0249(3) 0.0294(3) 0.0028(2) 0.00900(18) 0.0014(2)
O1 0.0323(16) 0.043(2) 0.0279(16) -0.0018(15) 0.0065(13) -0.0123(15)
O2 0.0302(15) 0.049(2) 0.0239(15) -0.0043(15) 0.0091(12) -0.0071(15)
O3 0.0304(16) 0.0225(15) 0.054(2) 0.0036(15) 0.0240(15) 0.0034(13)
O4 0.0284(16) 0.0231(16) 0.049(2) 0.0021(15) 0.0127(14) 0.0002(14)
C1 0.033(2) 0.027(2) 0.025(2) 0.0015(18) 0.0042(19) -0.0020(19)
C2 0.039(3) 0.075(4) 0.027(2) -0.008(3) 0.013(2) -0.024(3)
C3 0.041(3) 0.083(4) 0.029(2) -0.003(3) 0.011(2) -0.027(3)
C4 0.037(3) 0.082(4) 0.040(3) -0.003(3) 0.004(2) -0.026(3)
C5 0.025(2) 0.023(2) 0.031(2) -0.0002(19) 0.0039(17) -0.0001(18)
C6 0.033(2) 0.026(2) 0.042(3) 0.008(2) 0.018(2) 0.003(2)
C7 0.031(2) 0.030(2) 0.039(3) 0.003(2) 0.016(2) -0.001(2)
C8 0.033(2) 0.032(3) 0.043(3) 0.004(2) 0.020(2) 0.001(2)

loop_
_geom_bond_atom_site_label_1
_geom_bond_atom_site_label_2
_geom_bond_distance
_geom_bond_site_symmetry_2
_geom_bond_publ_flag
Zn O4 1.948(3) 1_545 ?
Zn O3 1.958(3) . ?
Zn O2 1.960(3) 4_566 ?
Zn O1 1.962(3) . ?
O1 C1 1.251(5) . ?
O2 C1 1.259(5) . ?
O2 Zn 1.960(3) 4_565 ?
O3 C5 1.254(5) . ?
O4 C5 1.268(5) . ?
O4 Zn 1.948(3) 1_565 ?
C1 C2 1.501(7) . ?
C2 C3 1.504(6) . ?
C2 H2A 1.0265 . ?
C2 H2B 0.9747 . ?
C3 C4 1.525(7) . ?
C3 H3A 1.0280 . ?
C3 H3B 1.0139 . ?
C4 C4 1.538(10) 3_775 ?
C4 H4A 1.0999 . ?
C4 H4B 1.0568 . ?
C5 C6 1.499(6) . ?
C6 C7 1.520(6) . ?
C6 H6A 1.0430 . ?
C6 H6B 1.0420 . ?
C7 C8 1.531(6) . ?
C7 H7A 1.0660 . ?
C7 H7B 1.0032 . ?
C8 C8 1.527(9) 3_676 ?
C8 H8A 0.9374 . ?
C8 H8B 1.1551 . ?
